data_4516285
loop_
_publ_author_name
'Dong, Yun-Bo'
'Shi, Hua-Yu'
'Yang, Jin'
'Liu, Ying-Ying'
'Ma, Jian-Fang'

_publ_section_title
;
 Molecular Dumbbell, Sandwich, and Paddle-Wheel Assembled with
 Methylresorcin[4]arene Cavitands and Organooxotin Clusters
;
_journal_issue 3
_journal_name_full 'Crystal Growth &amp; Design'
_journal_page_first 1546
_journal_paper_doi 10.1021/acs.cgd.5b00099
_journal_volume 15
_journal_year 2015
_chemical_formula_moiety 'C312 H306 O66 Sn6'
_chemical_formula_sum 'C312 H306 O66 Sn6'
_chemical_formula_weight 5823.71
_space_group_IT_number 2
_space_group_name_Hall '-P 1'
_space_group_name_H-M_alt 'P -1'
_symmetry_cell_setting triclinic
_symmetry_space_group_name_H-M 'P -1'
_atom_sites_solution_hydrogens geom
_atom_sites_solution_primary direct
_atom_sites_solution_secondary difmap
_audit_creation_method SHELXL-97
_cell_angle_alpha 112.705(7)
_cell_angle_beta 106.067(7)
_cell_angle_gamma 105.892(5)
_cell_formula_units_Z 1
_cell_length_a 21.6371(10)
_cell_length_b 26.1838(14)
_cell_length_c 26.204(2)
_cell_measurement_reflns_used 9798
_cell_measurement_temperature 293(2)
_cell_measurement_theta_max 25.03
_cell_measurement_theta_min 3.15
_cell_volume 11885.2(19)
_computing_cell_refinement CrysAlis
_computing_data_collection 'CrysAlis (Oxford Diffraction, 2006)'
_computing_data_reduction CrysAlis
_computing_structure_refinement 'SHELXL-97 (Sheldrick, 2008)'
_computing_structure_solution 'SHELXS-97 (Sheldrick, 2008)'
_diffrn_ambient_temperature 293(2)
_diffrn_measured_fraction_theta_full 0.988
_diffrn_measured_fraction_theta_max 0.988
_diffrn_measurement_device_type 'Oxford Diffraction Gemini R Ultra'
_diffrn_measurement_method '\w scan'
_diffrn_radiation_monochromator graphite
_diffrn_radiation_source 'fine-focus sealed tube'
_diffrn_radiation_type MoK\a
_diffrn_radiation_wavelength 0.71073
_diffrn_reflns_av_R_equivalents 0.1536
_diffrn_reflns_av_sigmaI/netI 0.3591
_diffrn_reflns_limit_h_max 25
_diffrn_reflns_limit_h_min -20
_diffrn_reflns_limit_k_max 30
_diffrn_reflns_limit_k_min -31
_diffrn_reflns_limit_l_max 30
_diffrn_reflns_limit_l_min -31
_diffrn_reflns_number 69432
_diffrn_reflns_theta_full 25.00
_diffrn_reflns_theta_max 25.03
_diffrn_reflns_theta_min 3.15
_exptl_absorpt_coefficient_mu 0.358
_exptl_absorpt_correction_T_max 1.00000
_exptl_absorpt_correction_T_min 0.69566
_exptl_absorpt_correction_type multi-scan
_exptl_absorpt_process_details
; 
CrysAlis (Oxford Diffraction, 2006)
;
_exptl_crystal_colour colourless
_exptl_crystal_density_diffrn 0.814
_exptl_crystal_density_method 'not measured'
_exptl_crystal_description block
_exptl_crystal_F_000 3006
_exptl_crystal_size_max 0.31
_exptl_crystal_size_mid 0.25
_exptl_crystal_size_min 0.18
_refine_diff_density_max 1.088
_refine_diff_density_min -0.594
_refine_diff_density_rms 0.080
_refine_ls_extinction_method none
_refine_ls_goodness_of_fit_ref 0.971
_refine_ls_hydrogen_treatment mixed
_refine_ls_matrix_type full
_refine_ls_number_parameters 1717
_refine_ls_number_reflns 41502
_refine_ls_number_restraints 4383
_refine_ls_restrained_S_all 1.172
_refine_ls_R_factor_all 0.3519
_refine_ls_R_factor_gt 0.1147
_refine_ls_shift/su_max 0.001
_refine_ls_shift/su_mean 0.000
_refine_ls_structure_factor_coef Fsqd
_refine_ls_weighting_details 'calc w=1/[\s^2^(Fo^2^)+(0.0010P)^2^+40.0000P] where P=(Fo^2^+2Fc^2^)/3'
_refine_ls_weighting_scheme calc
_refine_ls_wR_factor_gt 0.2104
_refine_ls_wR_factor_ref 0.3058
_reflns_number_gt 9798
_reflns_number_total 41502
_reflns_threshold_expression >2\s(I)
_cod_data_source_file cg5b00099_si_002.cif
_cod_data_source_block 4
_cod_original_cell_volume 11885.1(13)
_cod_database_code 4516285

loop_
_symmetry_equiv_pos_as_xyz
'x, y, z'
'-x, -y, -z'

loop_
_atom_site_label
_atom_site_type_symbol
_atom_site_fract_x
_atom_site_fract_y
_atom_site_fract_z
_atom_site_U_iso_or_equiv
_atom_site_adp_type
_atom_site_occupancy
_atom_site_symmetry_multiplicity
_atom_site_calc_flag
_atom_site_refinement_flags
Sn1 Sn 1.00100(7) 0.90032(5) -0.05886(5) 0.1029(5) Uani 1 1 d .
Sn2 Sn 0.94035(7) 0.94109(5) 0.04086(5) 0.1031(5) Uani 1 1 d .
Sn3 Sn 1.10048(7) 1.04084(5) 0.09967(5) 0.1020(5) Uani 1 1 d .
C1 C 0.8831(11) 0.8358(9) -0.1918(9) 0.108(5) Uani 1 1 d U
C2 C 0.8585(13) 0.7841(9) -0.2590(9) 0.117(5) Uani 1 1 d U
C3 C 0.8246(9) 0.6689(7) -0.3699(7) 0.099(4) Uani 1 1 d U
C4 C 0.8223(9) 0.6084(7) -0.4109(7) 0.132(6) Uani 1 1 d U
H4A H 0.8699 0.6115 -0.4003 0.198 Uiso 1 1 calc R
H4B H 0.8010 0.5984 -0.4529 0.198 Uiso 1 1 calc R
H4C H 0.7946 0.5769 -0.4057 0.198 Uiso 1 1 calc R
C5 C 0.9742(9) 0.8936(8) -0.2791(7) 0.146(7) Uani 1 1 d U
H5A H 0.9707 0.8914 -0.2442 0.219 Uiso 1 1 calc R
H5B H 0.9525 0.9188 -0.2869 0.219 Uiso 1 1 calc R
H5C H 1.0234 0.9110 -0.2709 0.219 Uiso 1 1 calc R
C6 C 0.9358(9) 0.8287(8) -0.3354(8) 0.113(5) Uani 1 1 d U
C7 C 0.9035(9) 0.7792(8) -0.3279(7) 0.098(4) Uani 1 1 d U
C8 C 0.8639(9) 0.7196(7) -0.3786(7) 0.099(4) Uani 1 1 d U
C9 C 0.8660(9) 0.7111(8) -0.4345(7) 0.109(4) Uani 1 1 d U
H9 H 0.8431 0.6716 -0.4680 0.130 Uiso 1 1 calc R
C10 C 0.9013(9) 0.7600(8) -0.4418(7) 0.115(4) Uani 1 1 d U
C11 C 0.9329(9) 0.8186(8) -0.3930(8) 0.109(4) Uani 1 1 d U
C12 C 0.9214(11) 0.8874(9) -0.4255(9) 0.130(5) Uani 1 1 d U
H12A H 0.9457 0.9317 -0.4058 0.157 Uiso 1 1 calc R
H12B H 0.8795 0.8778 -0.4178 0.157 Uiso 1 1 calc R
C13 C 0.8989(10) 0.7487(8) -0.5046(7) 0.115(5) Uani 1 1 d U
C14 C 0.8977(10) 0.6865(8) -0.5418(7) 0.140(7) Uani 1 1 d U
H14A H 0.9395 0.6845 -0.5194 0.210 Uiso 1 1 calc R
H14B H 0.8970 0.6817 -0.5803 0.210 Uiso 1 1 calc R
H14C H 0.8560 0.6544 -0.5493 0.210 Uiso 1 1 calc R
C15 C 0.7824(10) 0.8828(7) -0.5436(7) 0.130(6) Uani 1 1 d U
H15A H 0.7363 0.8786 -0.5663 0.195 Uiso 1 1 calc R
H15B H 0.8156 0.8997 -0.5570 0.195 Uiso 1 1 calc R
H15C H 0.7981 0.9097 -0.5007 0.195 Uiso 1 1 calc R
C16 C 0.7777(11) 0.8174(8) -0.5548(8) 0.108(4) Uani 1 1 d U
C17 C 0.8356(12) 0.8145(9) -0.5256(8) 0.117(5) Uani 1 1 d U
C18 C 0.8312(11) 0.7537(9) -0.5374(8) 0.112(4) Uani 1 1 d U
C19 C 0.7632(10) 0.7053(8) -0.5767(7) 0.110(4) Uani 1 1 d U
H19 H 0.7592 0.6669 -0.5830 0.132 Uiso 1 1 calc R
C20 C 0.7028(10) 0.7071(8) -0.6065(7) 0.106(4) Uani 1 1 d U
C21 C 0.7099(12) 0.7665(9) -0.5964(8) 0.113(5) Uani 1 1 d U
C22 C 0.6021(11) 0.7750(9) -0.6061(8) 0.128(5) Uani 1 1 d U
H22A H 0.5827 0.8015 -0.6148 0.153 Uiso 1 1 calc R
H22B H 0.6242 0.7927 -0.5619 0.153 Uiso 1 1 calc R
C23 C 0.6332(10) 0.6541(8) -0.6481(7) 0.115(4) Uani 1 1 d U
C24 C 0.6419(9) 0.5929(8) -0.6810(7) 0.133(6) Uani 1 1 d U
H24A H 0.5957 0.5593 -0.7082 0.199 Uiso 1 1 calc R
H24B H 0.6666 0.5848 -0.6506 0.199 Uiso 1 1 calc R
H24C H 0.6686 0.5978 -0.7038 0.199 Uiso 1 1 calc R
C25 C 0.4739(9) 0.7229(8) -0.5549(8) 0.131(5) Uani 1 1 d U
H25A H 0.4528 0.7156 -0.5292 0.197 Uiso 1 1 calc R
H25B H 0.4371 0.7109 -0.5934 0.197 Uiso 1 1 calc R
H25C H 0.5048 0.7657 -0.5351 0.197 Uiso 1 1 calc R
C26 C 0.5148(10) 0.6873(8) -0.5657(8) 0.119(5) Uani 1 1 d U
C27 C 0.5517(10) 0.6840(8) -0.6004(8) 0.110(4) Uani 1 1 d U
C28 C 0.5915(10) 0.6511(8) -0.6092(7) 0.111(4) Uani 1 1 d U
C29 C 0.5931(9) 0.6160(7) -0.5795(7) 0.107(4) Uani 1 1 d U
H29 H 0.6182 0.5921 -0.5852 0.128 Uiso 1 1 calc R
C30 C 0.5601(9) 0.6161(8) -0.5438(7) 0.102(4) Uani 1 1 d U
C31 C 0.5237(10) 0.6509(8) -0.5355(8) 0.110(4) Uani 1 1 d U
C32 C 0.5267(9) 0.6961(8) -0.4329(8) 0.116(5) Uani 1 1 d U
H32A H 0.5664 0.7310 -0.4251 0.139 Uiso 1 1 calc R
H32B H 0.4975 0.7114 -0.4147 0.139 Uiso 1 1 calc R
C33 C 0.5600(9) 0.5795(8) -0.5085(7) 0.106(4) Uani 1 1 d U
C34 C 0.5631(9) 0.5191(7) -0.5452(7) 0.136(6) Uani 1 1 d U
H34A H 0.5609 0.4963 -0.5240 0.204 Uiso 1 1 calc R
H34B H 0.6068 0.5277 -0.5495 0.204 Uiso 1 1 calc R
H34C H 0.5236 0.4955 -0.5850 0.204 Uiso 1 1 calc R
C35 C 0.6671(9) 0.7590(8) -0.2942(7) 0.139(6) Uani 1 1 d U
H35A H 0.7123 0.7867 -0.2594 0.208 Uiso 1 1 calc R
H35B H 0.6346 0.7392 -0.2818 0.208 Uiso 1 1 calc R
H35C H 0.6482 0.7813 -0.3106 0.208 Uiso 1 1 calc R
C36 C 0.6767(10) 0.7107(8) -0.3432(8) 0.107(4) Uani 1 1 d U
C37 C 0.6196(11) 0.6652(8) -0.3987(8) 0.101(4) Uani 1 1 d U
C38 C 0.6292(10) 0.6243(7) -0.4444(7) 0.102(4) Uani 1 1 d U
C39 C 0.6937(9) 0.6233(7) -0.4358(7) 0.095(4) Uani 1 1 d U
H39 H 0.6978 0.5937 -0.4670 0.114 Uiso 1 1 calc R
C40 C 0.7541(10) 0.6666(7) -0.3805(7) 0.093(4) Uani 1 1 d U
C41 C 0.7421(10) 0.7096(8) -0.3374(8) 0.107(4) Uani 1 1 d U
C42 C 0.9240(11) 0.8118(9) -0.0213(11) 0.116(6) Uani 1 1 d U
C43 C 0.8812(14) 0.7405(9) -0.0406(10) 0.128(5) Uani 1 1 d U
C44 C 0.8060(9) 0.6294(7) -0.0395(7) 0.104(4) Uani 1 1 d U
C45 C 0.7652(9) 0.5880(7) -0.0183(7) 0.129(6) Uani 1 1 d U
H45A H 0.7248 0.5957 -0.0161 0.194 Uiso 1 1 calc R
H45B H 0.7965 0.5975 0.0214 0.194 Uiso 1 1 calc R
H45C H 0.7493 0.5456 -0.0471 0.194 Uiso 1 1 calc R
C46 C 1.0363(9) 0.7056(8) -0.0532(8) 0.139(6) Uani 1 1 d U
H46A H 1.0255 0.7403 -0.0454 0.208 Uiso 1 1 calc R
H46B H 1.0385 0.6901 -0.0920 0.208 Uiso 1 1 calc R
H46C H 1.0814 0.7179 -0.0214 0.208 Uiso 1 1 calc R
C47 C 0.9772(11) 0.6547(8) -0.0545(8) 0.108(4) Uani 1 1 d U
C48 C 0.9198(11) 0.6614(8) -0.0482(8) 0.108(4) Uani 1 1 d U
C49 C 0.8685(8) 0.6195(7) -0.0473(7) 0.102(4) Uani 1 1 d DU
C50 C 0.8731(9) 0.5650(7) -0.0586(6) 0.098(4) Uani 1 1 d U
H50 H 0.8378 0.5345 -0.0594 0.117 Uiso 1 1 calc R
C51 C 0.9288(10) 0.5549(7) -0.0687(7) 0.107(4) Uani 1 1 d DU
C52 C 0.9812(11) 0.6000(9) -0.0662(7) 0.103(4) Uani 1 1 d U
C53 C 1.0380(9) 0.5665(8) -0.1303(8) 0.115(4) Uani 1 1 d U
H53A H 1.0845 0.5844 -0.1288 0.138 Uiso 1 1 calc R
H53B H 1.0047 0.5736 -0.1571 0.138 Uiso 1 1 calc R
C54 C 0.9320(9) 0.4935(7) -0.0878(7) 0.109(4) Uani 1 1 d U
C55 C 0.8905(10) 0.4544(7) -0.0641(7) 0.139(6) Uani 1 1 d U
H55A H 0.9122 0.4761 -0.0201 0.208 Uiso 1 1 calc R
H55B H 0.8927 0.4155 -0.0789 0.208 Uiso 1 1 calc R
H55C H 0.8417 0.4480 -0.0789 0.208 Uiso 1 1 calc R
C56 C 0.9710(9) 0.4456(7) -0.2787(8) 0.124(6) Uani 1 1 d U
H56A H 1.0181 0.4719 -0.2462 0.186 Uiso 1 1 calc R
H56B H 0.9587 0.4646 -0.3024 0.186 Uiso 1 1 calc R
H56C H 0.9694 0.4071 -0.3047 0.186 Uiso 1 1 calc R
C57 C 0.9178(11) 0.4349(8) -0.2515(9) 0.112(4) Uani 1 1 d U
C58 C 0.9418(11) 0.4641(8) -0.1884(9) 0.107(4) Uani 1 1 d U
C59 C 0.9000(10) 0.4564(7) -0.1606(8) 0.106(4) Uani 1 1 d U
C60 C 0.8269(9) 0.4211(7) -0.1952(7) 0.107(4) Uani 1 1 d U
H60 H 0.7965 0.4177 -0.1764 0.128 Uiso 1 1 calc R
C61 C 0.7994(10) 0.3899(7) -0.2613(8) 0.106(4) Uani 1 1 d U
C62 C 0.8465(11) 0.3998(8) -0.2850(9) 0.107(4) Uani 1 1 d U
C63 C 0.7943(12) 0.3942(9) -0.3805(9) 0.137(6) Uani 1 1 d U
H63A H 0.8047 0.3845 -0.4159 0.165 Uiso 1 1 calc R
H63B H 0.8172 0.4384 -0.3542 0.165 Uiso 1 1 calc R
C64 C 0.7216(10) 0.3521(8) -0.3021(8) 0.123(5) Uani 1 1 d U
C65 C 0.6785(9) 0.3182(7) -0.2752(8) 0.140(6) Uani 1 1 d U
H65A H 0.6988 0.2923 -0.2669 0.210 Uiso 1 1 calc R
H65B H 0.6296 0.2937 -0.3045 0.210 Uiso 1 1 calc R
H65C H 0.6814 0.3481 -0.2379 0.210 Uiso 1 1 calc R
C66 C 0.6767(10) 0.4566(8) -0.4264(7) 0.148(7) Uani 1 1 d U
H66A H 0.6934 0.4294 -0.4489 0.222 Uiso 1 1 calc R
H66B H 0.7101 0.4983 -0.4088 0.222 Uiso 1 1 calc R
H66C H 0.6313 0.4497 -0.4536 0.222 Uiso 1 1 calc R
C67 C 0.6685(10) 0.4438(9) -0.3719(9) 0.124(5) Uani 1 1 d U
C68 C 0.6952(10) 0.4032(9) -0.3617(9) 0.111(4) Uani 1 1 d U
C69 C 0.6892(10) 0.3944(8) -0.3129(8) 0.113(4) Uani 1 1 d U
C70 C 0.6580(9) 0.4240(8) -0.2812(8) 0.109(4) Uani 1 1 d U
H70 H 0.6550 0.4176 -0.2493 0.131 Uiso 1 1 calc R
C71 C 0.6311(10) 0.4615(9) -0.2911(9) 0.117(4) Uani 1 1 d U
C72 C 0.6386(10) 0.4732(8) -0.3372(9) 0.116(5) Uani 1 1 d U
C73 C 0.6553(11) 0.5766(9) -0.3119(9) 0.134(5) Uani 1 1 d U
H73A H 0.7050 0.5846 -0.2939 0.161 Uiso 1 1 calc R
H73B H 0.6507 0.5965 -0.3363 0.161 Uiso 1 1 calc R
C74 C 0.5989(10) 0.4949(8) -0.2551(8) 0.118(5) Uani 1 1 d U
C75 C 0.5615(9) 0.4593(8) -0.2285(8) 0.148(7) Uani 1 1 d U
H75A H 0.5414 0.4825 -0.2057 0.222 Uiso 1 1 calc R
H75B H 0.5956 0.4532 -0.2019 0.222 Uiso 1 1 calc R
H75C H 0.5243 0.4203 -0.2614 0.222 Uiso 1 1 calc R
C76 C 0.7443(9) 0.7191(7) -0.1738(8) 0.138(6) Uani 1 1 d U
H76A H 0.7826 0.7541 -0.1367 0.207 Uiso 1 1 calc R
H76B H 0.7030 0.7270 -0.1831 0.207 Uiso 1 1 calc R
H76C H 0.7581 0.7114 -0.2068 0.207 Uiso 1 1 calc R
C77 C 0.7273(9) 0.6635(8) -0.1653(8) 0.110(4) Uani 1 1 d U
C78 C 0.6746(10) 0.6064(8) -0.2112(9) 0.113(4) Uani 1 1 d U
C79 C 0.6575(9) 0.5592(8) -0.2013(8) 0.113(4) Uani 1 1 d U
C80 C 0.7003(9) 0.5651(7) -0.1463(8) 0.111(4) Uani 1 1 d U
H80 H 0.6922 0.5310 -0.1412 0.133 Uiso 1 1 calc R
C81 C 0.7554(9) 0.6226(7) -0.0988(7) 0.097(4) Uani 1 1 d U
C82 C 0.7661(9) 0.6702(8) -0.1098(8) 0.102(4) Uani 1 1 d U
C83 C 1.0482(14) 0.9716(10) 0.1644(9) 0.113(5) Uani 1 1 d U
C84 C 1.0780(13) 0.9573(9) 0.2161(9) 0.120(4) Uani 1 1 d U
C85 C 1.1568(10) 0.9614(7) 0.3318(7) 0.104(4) Uani 1 1 d U
C86 C 1.2183(9) 0.9819(7) 0.3937(7) 0.123(6) Uani 1 1 d U
H86A H 1.2614 0.9861 0.3887 0.184 Uiso 1 1 calc R
H86B H 1.2062 0.9517 0.4058 0.184 Uiso 1 1 calc R
H86C H 1.2251 1.0205 0.4247 0.184 Uiso 1 1 calc R
C87 C 1.0788(10) 0.8273(7) 0.1057(7) 0.125(5) Uani 1 1 d U
H87A H 1.0802 0.8654 0.1088 0.188 Uiso 1 1 calc R
H87B H 1.0307 0.7961 0.0815 0.188 Uiso 1 1 calc R
H87C H 1.1084 0.8155 0.0865 0.188 Uiso 1 1 calc R
C88 C 1.1071(10) 0.8352(9) 0.1719(8) 0.119(5) Uani 1 1 d U
C89 C 1.1253(9) 0.8909(8) 0.2204(8) 0.099(4) Uani 1 1 d U
C90 C 1.1457(9) 0.9015(8) 0.2801(8) 0.107(4) Uani 1 1 d U
C91 C 1.1523(9) 0.8535(8) 0.2878(8) 0.111(4) Uani 1 1 d U
H91 H 1.1670 0.8589 0.3271 0.133 Uiso 1 1 calc R
C92 C 1.1379(9) 0.7973(8) 0.2394(8) 0.114(4) Uani 1 1 d U
C93 C 1.1134(10) 0.7875(9) 0.1800(8) 0.111(4) Uani 1 1 d U
C94 C 1.0288(11) 0.6841(9) 0.1098(8) 0.130(5) Uani 1 1 d U
H94A H 0.9962 0.7010 0.1193 0.156 Uiso 1 1 calc R
H94B H 1.0094 0.6591 0.0656 0.156 Uiso 1 1 calc R
C95 C 1.1494(7) 0.7466(7) 0.2523(8) 0.119(5) Uani 1 1 d DU
C96 C 1.2120(10) 0.7708(7) 0.3141(8) 0.136(6) Uani 1 1 d U
H96A H 1.2557 0.7931 0.3146 0.203 Uiso 1 1 calc R
H96B H 1.2143 0.7369 0.3192 0.203 Uiso 1 1 calc R
H96C H 1.2047 0.7974 0.3469 0.203 Uiso 1 1 calc R
C97 C 0.8984(9) 0.5742(7) 0.1177(6) 0.142(6) Uani 1 1 d DU
H97A H 0.8583 0.5526 0.1222 0.214 Uiso 1 1 calc R
H97B H 0.9170 0.5464 0.0993 0.214 Uiso 1 1 calc R
H97C H 0.8836 0.5908 0.0922 0.214 Uiso 1 1 calc R
C98 C 0.9569(9) 0.6270(7) 0.1817(7) 0.120(4) Uani 1 1 d DU
C99 C 1.0216(9) 0.6622(7) 0.1883(5) 0.119(4) Uani 1 1 d DU
C100 C 1.0754(7) 0.7097(7) 0.2458(6) 0.117(4) Uani 1 1 d DU
C101 C 1.0635(10) 0.7218(7) 0.2982(6) 0.115(4) Uani 1 1 d DU
H101 H 1.0996 0.7526 0.3366 0.139 Uiso 1 1 calc R
C102 C 0.9988(9) 0.6885(8) 0.2931(8) 0.118(4) Uani 1 1 d DU
C103 C 0.9443(11) 0.6386(9) 0.2337(8) 0.118(4) Uani 1 1 d U
C104 C 0.8253(9) 0.6195(9) 0.2238(9) 0.142(6) Uani 1 1 d DU
H10A H 0.8300 0.6467 0.2068 0.170 Uiso 1 1 calc R
H10B H 0.7797 0.5841 0.1967 0.170 Uiso 1 1 calc R
C105 C 0.9791(10) 0.6986(8) 0.3473(8) 0.120(5) Uani 1 1 d U
C106 C 1.0468(9) 0.7253(8) 0.4072(7) 0.131(6) Uani 1 1 d U
H10C H 1.0687 0.6975 0.4019 0.197 Uiso 1 1 calc R
H10D H 1.0338 0.7308 0.4405 0.197 Uiso 1 1 calc R
H10E H 1.0798 0.7641 0.4162 0.197 Uiso 1 1 calc R
C107 C 0.7474(9) 0.7193(8) 0.2747(8) 0.132(5) Uani 1 1 d U
H10F H 0.7319 0.7510 0.2779 0.199 Uiso 1 1 calc R
H10G H 0.7245 0.6961 0.2903 0.199 Uiso 1 1 calc R
H10H H 0.7352 0.6927 0.2325 0.199 Uiso 1 1 calc R
C108 C 0.8278(11) 0.7482(10) 0.3118(8) 0.118(4) Uani 1 1 d U
C109 C 0.8666(12) 0.7165(9) 0.3151(8) 0.117(5) Uani 1 1 d U
C110 C 0.9416(11) 0.7387(8) 0.3495(8) 0.109(4) Uani 1 1 d U
C111 C 0.9770(10) 0.8047(8) 0.3842(7) 0.115(4) Uani 1 1 d U
H111 H 1.0259 0.8240 0.4081 0.138 Uiso 1 1 calc R
C112 C 0.9397(11) 0.8404(8) 0.3830(8) 0.104(4) Uani 1 1 d U
C113 C 0.8693(12) 0.8113(10) 0.3469(9) 0.112(4) Uani 1 1 d U
C114 C 0.8311(10) 0.8691(8) 0.3042(8) 0.122(5) Uani 1 1 d U
H11D H 0.7858 0.8705 0.2882 0.147 Uiso 1 1 calc R
H11E H 0.8369 0.8420 0.2700 0.147 Uiso 1 1 calc R
C115 C 0.9797(9) 0.9110(7) 0.4196(7) 0.110(4) Uani 1 1 d U
C116 C 1.0442(9) 0.9344(7) 0.4795(7) 0.128(6) Uani 1 1 d U
H11F H 1.0679 0.9783 0.5004 0.192 Uiso 1 1 calc R
H11G H 1.0766 0.9177 0.4702 0.192 Uiso 1 1 calc R
H11H H 1.0284 0.9217 0.5052 0.192 Uiso 1 1 calc R
C117 C 0.9124(9) 0.9484(8) 0.2422(8) 0.141(5) Uani 1 1 d U
H11A H 0.9317 0.9580 0.2165 0.212 Uiso 1 1 calc R
H11B H 0.8983 0.9793 0.2623 0.212 Uiso 1 1 calc R
H11C H 0.8718 0.9093 0.2176 0.212 Uiso 1 1 calc R
C118 C 0.9682(11) 0.9461(7) 0.2897(7) 0.105(4) Uani 1 1 d U
C119 C 0.9534(11) 0.9341(7) 0.3348(8) 0.107(4) Uani 1 1 d U
C120 C 1.0036(11) 0.9303(7) 0.3768(8) 0.105(4) Uani 1 1 d U
C121 C 1.0696(9) 0.9405(6) 0.3766(7) 0.097(4) Uani 1 1 d U
H121 H 1.1038 0.9389 0.4058 0.117 Uiso 1 1 calc R
C122 C 1.0864(10) 0.9533(7) 0.3337(7) 0.096(4) Uani 1 1 d U
C123 C 1.0339(11) 0.9521(7) 0.2900(8) 0.107(4) Uani 1 1 d U
C124 C 0.7279(12) 0.7801(10) -0.4390(9) 0.191(9) Uani 1 1 d U
H12C H 0.6867 0.7468 -0.4752 0.286 Uiso 1 1 calc R
H12D H 0.7515 0.7643 -0.4164 0.286 Uiso 1 1 calc R
H12E H 0.7599 0.8017 -0.4505 0.286 Uiso 1 1 calc R
C125 C 0.7057(11) 0.8225(6) -0.4005(8) 0.199(8) Uani 1 1 d DU
C126 C 0.7612(8) 0.8733(9) -0.3461(8) 0.232(9) Uani 1 1 d DU
H126 H 0.8083 0.8852 -0.3406 0.279 Uiso 1 1 calc R
C127 C 0.7433(11) 0.9056(10) -0.3003(6) 0.247(9) Uani 1 1 d DU
H127 H 0.7623 0.9135 -0.2602 0.296 Uiso 1 1 calc R
C128 C 0.6929(13) 0.9245(8) -0.3233(10) 0.235(9) Uani 1 1 d DU
H128 H 0.6906 0.9609 -0.3009 0.283 Uiso 1 1 calc R
C129 C 0.6465(10) 0.8811(11) -0.3847(10) 0.244(9) Uani 1 1 d DU
H129 H 0.6008 0.8790 -0.3974 0.293 Uiso 1 1 calc R
C130 C 0.6586(9) 0.8404(10) -0.4300(8) 0.226(9) Uani 1 1 d DU
H130 H 0.6392 0.8277 -0.4716 0.271 Uiso 1 1 calc R
C131 C 0.8316(12) 0.5610(10) -0.2184(9) 0.185(9) Uani 1 1 d U
H13A H 0.8294 0.5205 -0.2348 0.278 Uiso 1 1 calc R
H13B H 0.7858 0.5590 -0.2384 0.278 Uiso 1 1 calc R
H13C H 0.8450 0.5785 -0.1752 0.278 Uiso 1 1 calc R
C132 C 0.8805(18) 0.5965(17) -0.2281(14) 0.217(9) Uani 1 1 d U
C133 C 0.8939(15) 0.6556(13) -0.2110(11) 0.228(9) Uani 1 1 d DU
H133 H 0.8654 0.6721 -0.1963 0.274 Uiso 1 1 calc R
C134 C 0.9519(13) 0.6926(11) -0.2156(12) 0.243(10) Uani 1 1 d DU
H134 H 0.9667 0.7346 -0.1923 0.292 Uiso 1 1 calc R
C135 C 0.9901(14) 0.6764(12) -0.2494(13) 0.259(10) Uani 1 1 d DU
H135 H 1.0221 0.7033 -0.2550 0.310 Uiso 1 1 calc R
C136 C 0.9736(16) 0.6139(13) -0.2737(12) 0.253(10) Uani 1 1 d DU
H136 H 0.9975 0.5967 -0.2946 0.304 Uiso 1 1 calc R
C137 C 0.9164(18) 0.5755(14) -0.2651(13) 0.243(10) Uani 1 1 d DU
H137 H 0.9024 0.5334 -0.2859 0.291 Uiso 1 1 calc R
C138 C 0.9436(12) 0.7807(9) 0.2183(9) 0.188(8) Uani 1 1 d U
H13D H 0.9852 0.8056 0.2180 0.282 Uiso 1 1 calc R
H13E H 0.9457 0.7430 0.2135 0.282 Uiso 1 1 calc R
H13F H 0.9418 0.8023 0.2565 0.282 Uiso 1 1 calc R
C139 C 0.8838(11) 0.7681(9) 0.1708(7) 0.196(8) Uani 1 1 d GU
C140 C 0.8943(9) 0.7929(7) 0.1340(10) 0.218(8) Uani 1 1 d GDU
H140 H 0.9403 0.8140 0.1399 0.261 Uiso 1 1 calc R
C141 C 0.8362(14) 0.7862(8) 0.0882(8) 0.220(8) Uani 1 1 d GDU
H141 H 0.8433 0.8028 0.0635 0.264 Uiso 1 1 calc R
C142 C 0.7675(11) 0.7547(9) 0.0793(7) 0.224(9) Uani 1 1 d GDU
H142 H 0.7286 0.7502 0.0487 0.269 Uiso 1 1 calc R
C143 C 0.7570(9) 0.7299(7) 0.1162(10) 0.234(9) Uani 1 1 d GDU
H143 H 0.7110 0.7088 0.1103 0.281 Uiso 1 1 calc R
C144 C 0.8151(14) 0.7366(8) 0.1620(8) 0.206(8) Uani 1 1 d GDU
H144 H 0.8080 0.7200 0.1866 0.247 Uiso 1 1 calc R
C145 C 1.0939(9) 0.8926(9) -0.0640(11) 0.173(7) Uani 1 1 d DU
H14D H 1.0855 0.8718 -0.1066 0.208 Uiso 1 1 calc R
H14E H 1.1324 0.9332 -0.0437 0.208 Uiso 1 1 calc R
C146 C 1.1154(11) 0.8563(12) -0.0331(13) 0.285(12) Uani 1 1 d DU
H14F H 1.1158 0.8708 0.0071 0.342 Uiso 1 1 calc R
H14G H 1.0860 0.8125 -0.0586 0.342 Uiso 1 1 calc R
C147 C 1.1914(11) 0.8748(15) -0.0299(15) 0.330(13) Uani 1 1 d DU
H14H H 1.2121 0.9162 -0.0226 0.396 Uiso 1 1 calc R
H14I H 1.2229 0.8707 0.0012 0.396 Uiso 1 1 calc R
C148 C 1.1745(19) 0.8265(18) -0.0954(17) 0.400(19) Uani 1 1 d DU
H14L H 1.2166 0.8355 -0.1022 0.601 Uiso 1 1 calc R
H14M H 1.1378 0.8277 -0.1250 0.601 Uiso 1 1 calc R
H14N H 1.1585 0.7864 -0.0998 0.601 Uiso 1 1 calc R
C149 C 0.8411(12) 0.9331(12) 0.0404(12) 0.202(9) Uani 1 1 d DU
H14J H 0.8210 0.9500 0.0167 0.242 Uiso 1 1 calc R
H14K H 0.8091 0.8900 0.0204 0.242 Uiso 1 1 calc R
C150 C 0.8460(13) 0.9664(13) 0.1058(11) 0.281(12) Uani 1 1 d DU
H15F H 0.8833 1.0079 0.1286 0.337 Uiso 1 1 calc R
H15G H 0.8572 0.9450 0.1275 0.337 Uiso 1 1 calc R
C151 C 0.7732(15) 0.9676(18) 0.0997(18) 0.319(13) Uani 1 1 d DU
H15H H 0.7798 1.0039 0.1346 0.383 Uiso 1 1 calc R
H15I H 0.7502 0.9683 0.0627 0.383 Uiso 1 1 calc R
C152 C 0.727(2) 0.9090(18) 0.097(2) 0.410(19) Uani 1 1 d DU
H15J H 0.6790 0.9053 0.0871 0.614 Uiso 1 1 calc R
H15K H 0.7461 0.9118 0.1363 0.614 Uiso 1 1 calc R
H15L H 0.7265 0.8738 0.0664 0.614 Uiso 1 1 calc R
C153 C 1.2030(8) 1.0455(9) 0.1116(10) 0.189(8) Uani 1 1 d DU
H15D H 1.2164 1.0273 0.1364 0.227 Uiso 1 1 calc R
H15E H 1.2015 1.0217 0.0720 0.227 Uiso 1 1 calc R
C154 C 1.2601(12) 1.1122(8) 0.1429(14) 0.281(12) Uani 1 1 d DU
H15M H 1.2681 1.1367 0.1848 0.337 Uiso 1 1 calc R
H15N H 1.2494 1.1325 0.1198 0.337 Uiso 1 1 calc R
C155 C 1.3223(9) 1.0949(13) 0.1388(17) 0.332(14) Uani 1 1 d DU
H15O H 1.3391 1.0827 0.1686 0.399 Uiso 1 1 calc R
H15P H 1.3090 1.0624 0.0981 0.399 Uiso 1 1 calc R
C156 C 1.3785(19) 1.1566(14) 0.1542(19) 0.43(2) Uani 1 1 d DU
H15Q H 1.4217 1.1529 0.1550 0.645 Uiso 1 1 calc R
H15R H 1.3881 1.1882 0.1936 0.645 Uiso 1 1 calc R
H15S H 1.3606 1.1669 0.1236 0.645 Uiso 1 1 calc R
O1 O 0.9118(5) 0.9122(4) -0.0517(4) 0.091(3) Uani 1 1 d .
O2 O 1.0358(5) 0.9480(4) 0.0359(4) 0.089(3) Uani 1 1 d .
O3 O 0.9986(5) 1.0351(4) 0.0868(4) 0.091(3) Uani 1 1 d .
O4 O 0.9324(7) 0.8311(4) -0.1550(5) 0.125(4) Uani 1 1 d .
O5 O 0.8571(6) 0.8718(5) -0.1826(5) 0.113(4) Uani 1 1 d U
O6 O 0.9142(6) 0.7900(4) -0.2707(4) 0.105(4) Uani 1 1 d .
O7 O 0.9656(7) 0.8673(6) -0.3984(6) 0.141(5) Uani 1 1 d .
O8 O 0.8988(7) 0.8626(5) -0.4895(6) 0.147(5) Uani 1 1 d .
O9 O 0.6528(9) 0.7736(5) -0.6270(5) 0.134(5) Uani 1 1 d .
O10 O 0.5461(7) 0.7169(6) -0.6323(5) 0.134(4) Uani 1 1 d .
O11 O 0.4845(6) 0.6554(5) -0.4989(6) 0.131(4) Uani 1 1 d .
O12 O 0.5530(7) 0.6639(5) -0.4056(5) 0.119(4) Uani 1 1 d .
O13 O 0.8008(8) 0.7620(9) -0.2831(6) 0.239(11) Uani 1 1 d .
O14 O 0.9582(7) 0.8173(4) -0.0555(5) 0.118(4) Uani 1 1 d .
O15 O 0.9122(7) 0.8481(5) 0.0152(6) 0.129(5) Uani 1 1 d .
O16 O 0.9154(8) 0.7144(7) -0.0490(8) 0.184(6) Uani 1 1 d U
O17 O 1.0412(6) 0.5938(5) -0.0705(5) 0.120(4) Uani 1 1 d .
O18 O 1.0150(7) 0.5010(6) -0.1537(5) 0.127(4) Uani 1 1 d .
O19 O 0.8209(7) 0.3673(5) -0.3489(6) 0.145(5) Uani 1 1 d .
O20 O 0.7197(8) 0.3725(5) -0.3998(5) 0.128(4) Uani 1 1 d .
O21 O 0.6121(7) 0.5101(6) -0.3522(5) 0.143(5) Uani 1 1 d .
O22 O 0.6361(6) 0.6017(6) -0.2657(6) 0.133(4) Uani 1 1 d .
O23 O 0.8135(6) 0.7289(5) -0.0613(5) 0.110(4) Uani 1 1 d .
O24 O 0.9853(7) 0.9445(5) 0.1265(5) 0.118(4) Uani 1 1 d .
O25 O 1.1002(7) 1.0135(5) 0.1688(4) 0.126(4) Uani 1 1 d .
O26 O 1.1253(7) 0.9384(5) 0.2097(5) 0.109(4) Uani 1 1 d .
O27 O 1.0952(8) 0.7319(6) 0.1317(5) 0.132(4) Uani 1 1 d .
O28 O 1.0355(8) 0.6477(5) 0.1367(5) 0.152(5) Uani 1 1 d D
O29 O 0.8822(9) 0.6001(5) 0.2276(5) 0.142(5) Uani 1 1 d D
O30 O 0.8280(7) 0.6506(6) 0.2832(6) 0.152(5) Uani 1 1 d .
O31 O 0.8319(7) 0.8464(6) 0.3458(5) 0.131(4) Uani 1 1 d .
O32 O 0.8880(8) 0.9295(5) 0.3358(5) 0.123(4) Uani 1 1 d .
O33 O 1.0383(9) 0.9529(10) 0.2371(9) 0.242(11) Uani 1 1 d .

loop_
_atom_site_aniso_label
_atom_site_aniso_U_11
_atom_site_aniso_U_22
_atom_site_aniso_U_33
_atom_site_aniso_U_23
_atom_site_aniso_U_13
_atom_site_aniso_U_12
Sn1 0.1482(12) 0.0647(7) 0.0681(7) 0.0292(6) 0.0302(7) 0.0316(7)
Sn2 0.1456(12) 0.0706(7) 0.0735(7) 0.0382(6) 0.0346(7) 0.0298(7)
Sn3 0.1432(12) 0.0706(7) 0.0649(7) 0.0308(6) 0.0261(7) 0.0332(7)
C1 0.113(9) 0.105(8) 0.083(8) 0.034(7) 0.040(7) 0.037(7)
C2 0.120(7) 0.107(7) 0.090(6) 0.023(5) 0.055(6) 0.032(6)
C3 0.117(7) 0.083(7) 0.088(7) 0.041(6) 0.041(6) 0.037(7)
C4 0.160(13) 0.099(11) 0.102(11) 0.037(9) 0.039(10) 0.046(10)
C5 0.144(13) 0.108(12) 0.102(11) 0.033(10) 0.018(10) 0.010(11)
C6 0.124(8) 0.097(7) 0.092(7) 0.035(6) 0.045(7) 0.035(7)
C7 0.113(6) 0.092(6) 0.082(6) 0.038(5) 0.042(5) 0.040(5)
C8 0.118(7) 0.089(6) 0.076(6) 0.034(5) 0.040(6) 0.037(6)
C9 0.128(7) 0.096(6) 0.085(6) 0.036(6) 0.049(6) 0.036(6)
C10 0.131(7) 0.109(7) 0.086(6) 0.039(6) 0.052(6) 0.033(6)
C11 0.124(7) 0.097(7) 0.086(7) 0.039(6) 0.044(6) 0.033(7)
C12 0.146(9) 0.104(8) 0.100(8) 0.036(7) 0.051(7) 0.024(8)
C13 0.135(8) 0.113(7) 0.083(7) 0.040(6) 0.059(6) 0.035(7)
C14 0.165(13) 0.130(12) 0.087(10) 0.029(9) 0.055(10) 0.051(11)
C15 0.199(14) 0.090(10) 0.106(10) 0.050(9) 0.082(10) 0.053(10)
C16 0.132(7) 0.102(6) 0.089(6) 0.049(5) 0.057(5) 0.036(6)
C17 0.140(8) 0.109(7) 0.086(7) 0.043(6) 0.058(6) 0.032(7)
C18 0.131(7) 0.108(6) 0.091(6) 0.049(5) 0.058(5) 0.034(6)
C19 0.133(7) 0.096(6) 0.086(6) 0.041(5) 0.050(6) 0.033(6)
C20 0.129(6) 0.098(6) 0.087(6) 0.046(5) 0.050(5) 0.037(5)
C21 0.139(8) 0.103(7) 0.083(6) 0.044(6) 0.051(6) 0.035(7)
C22 0.147(8) 0.104(8) 0.103(7) 0.045(7) 0.039(7) 0.039(8)
C23 0.132(7) 0.096(7) 0.089(6) 0.037(6) 0.042(6) 0.033(6)
C24 0.153(12) 0.110(11) 0.088(10) 0.028(9) 0.035(9) 0.042(10)
C25 0.131(5) 0.131(5) 0.131(5) 0.066(3) 0.056(3) 0.056(3)
C26 0.121(8) 0.100(7) 0.093(7) 0.031(6) 0.031(7) 0.031(7)
C27 0.120(7) 0.102(6) 0.092(6) 0.046(5) 0.036(6) 0.039(6)
C28 0.128(7) 0.094(7) 0.080(6) 0.036(6) 0.030(6) 0.035(6)
C29 0.126(7) 0.088(6) 0.081(6) 0.035(5) 0.031(6) 0.036(6)
C30 0.111(6) 0.094(6) 0.088(6) 0.043(5) 0.035(5) 0.036(5)
C31 0.113(6) 0.100(6) 0.091(6) 0.042(5) 0.030(6) 0.032(6)
C32 0.118(8) 0.108(7) 0.100(7) 0.044(7) 0.036(7) 0.043(7)
C33 0.115(8) 0.087(7) 0.090(7) 0.040(6) 0.021(6) 0.037(7)
C34 0.154(12) 0.089(10) 0.096(10) 0.035(9) 0.019(9) 0.013(10)
C35 0.147(12) 0.144(12) 0.096(10) 0.040(9) 0.051(9) 0.054(10)
C36 0.121(7) 0.105(6) 0.089(6) 0.043(5) 0.052(6) 0.043(6)
C37 0.111(6) 0.098(6) 0.090(6) 0.050(5) 0.041(5) 0.038(5)
C38 0.126(7) 0.089(6) 0.082(6) 0.049(5) 0.040(6) 0.028(6)
C39 0.111(6) 0.084(6) 0.084(6) 0.043(5) 0.037(5) 0.036(5)
C40 0.118(7) 0.085(6) 0.077(6) 0.045(5) 0.044(6) 0.038(6)
C41 0.118(6) 0.102(6) 0.084(6) 0.040(5) 0.040(5) 0.037(5)
C42 0.129(11) 0.079(9) 0.138(11) 0.079(8) 0.029(9) 0.037(9)
C43 0.128(7) 0.097(6) 0.137(7) 0.056(5) 0.036(6) 0.044(6)
C44 0.123(7) 0.086(6) 0.098(6) 0.058(5) 0.034(6) 0.036(6)
C45 0.155(12) 0.095(10) 0.123(11) 0.056(9) 0.050(10) 0.043(10)
C46 0.141(12) 0.111(11) 0.139(11) 0.055(9) 0.051(10) 0.042(10)
C47 0.113(6) 0.089(6) 0.109(6) 0.050(5) 0.030(5) 0.045(6)
C48 0.125(7) 0.072(6) 0.120(7) 0.055(5) 0.032(6) 0.043(6)
C49 0.116(6) 0.088(6) 0.097(6) 0.053(5) 0.033(5) 0.040(5)
C50 0.120(7) 0.081(6) 0.090(6) 0.052(5) 0.031(6) 0.042(6)
C51 0.121(6) 0.094(6) 0.094(6) 0.050(5) 0.031(5) 0.042(5)
C52 0.114(6) 0.095(6) 0.095(6) 0.051(5) 0.035(5) 0.044(6)
C53 0.124(7) 0.101(7) 0.108(7) 0.045(6) 0.044(6) 0.049(6)
C54 0.134(7) 0.093(7) 0.095(6) 0.052(6) 0.033(6) 0.050(6)
C55 0.186(14) 0.104(11) 0.108(11) 0.063(9) 0.034(10) 0.052(10)
C56 0.134(12) 0.099(10) 0.122(11) 0.047(9) 0.044(10) 0.051(9)
C57 0.130(7) 0.094(6) 0.111(6) 0.056(5) 0.039(6) 0.051(6)
C58 0.121(7) 0.088(6) 0.107(6) 0.050(5) 0.035(6) 0.051(5)
C59 0.126(7) 0.089(6) 0.098(6) 0.050(5) 0.035(6) 0.048(6)
C60 0.129(6) 0.088(6) 0.101(6) 0.058(5) 0.037(5) 0.039(5)
C61 0.125(7) 0.080(6) 0.104(6) 0.051(5) 0.041(6) 0.035(6)
C62 0.124(7) 0.095(6) 0.102(6) 0.052(5) 0.043(5) 0.047(5)
C63 0.141(8) 0.108(8) 0.112(8) 0.042(7) 0.031(8) 0.029(8)
C64 0.133(8) 0.099(7) 0.108(7) 0.056(6) 0.031(6) 0.029(7)
C65 0.156(12) 0.096(10) 0.122(11) 0.052(9) 0.034(10) 0.024(10)
C66 0.167(14) 0.122(12) 0.099(11) 0.065(10) 0.015(10) 0.015(11)
C67 0.123(8) 0.103(7) 0.104(7) 0.051(6) 0.022(7) 0.020(7)
C68 0.119(6) 0.097(6) 0.103(6) 0.050(5) 0.039(6) 0.037(6)
C69 0.123(6) 0.094(6) 0.106(6) 0.056(5) 0.034(5) 0.032(5)
C70 0.115(6) 0.092(6) 0.105(6) 0.053(5) 0.031(5) 0.037(5)
C71 0.119(6) 0.098(6) 0.111(6) 0.052(5) 0.029(6) 0.033(5)
C72 0.123(7) 0.088(7) 0.107(7) 0.049(6) 0.026(7) 0.029(6)
C73 0.136(8) 0.100(8) 0.120(8) 0.060(7) 0.011(7) 0.027(7)
C74 0.116(7) 0.094(7) 0.110(7) 0.053(6) 0.028(6) 0.021(6)
C75 0.121(12) 0.124(12) 0.125(11) 0.038(10) 0.017(10) 0.026(10)
C76 0.139(12) 0.106(11) 0.121(11) 0.047(9) 0.007(10) 0.052(10)
C77 0.119(8) 0.087(7) 0.115(8) 0.058(6) 0.030(7) 0.039(7)
C78 0.119(7) 0.095(6) 0.111(6) 0.056(5) 0.030(5) 0.042(5)
C79 0.117(7) 0.090(6) 0.111(7) 0.048(6) 0.030(6) 0.040(6)
C80 0.117(7) 0.090(6) 0.110(7) 0.057(6) 0.031(6) 0.031(6)
C81 0.107(6) 0.084(6) 0.101(6) 0.049(5) 0.037(5) 0.045(5)
C82 0.111(6) 0.084(6) 0.107(6) 0.055(5) 0.035(5) 0.040(5)
C83 0.161(12) 0.117(10) 0.086(9) 0.074(8) 0.052(9) 0.059(9)
C84 0.148(7) 0.124(7) 0.099(6) 0.067(6) 0.050(6) 0.059(6)
C85 0.133(8) 0.094(7) 0.093(7) 0.055(6) 0.041(6) 0.056(6)
C86 0.147(12) 0.105(11) 0.096(10) 0.051(9) 0.038(9) 0.041(10)
C87 0.189(13) 0.111(10) 0.098(10) 0.055(8) 0.076(9) 0.073(10)
C88 0.159(8) 0.110(8) 0.098(7) 0.058(6) 0.056(7) 0.058(7)
C89 0.137(7) 0.096(6) 0.094(6) 0.062(5) 0.056(6) 0.065(6)
C90 0.131(6) 0.102(6) 0.100(6) 0.056(5) 0.052(5) 0.056(5)
C91 0.135(6) 0.105(6) 0.103(6) 0.059(5) 0.047(5) 0.058(5)
C92 0.141(6) 0.104(6) 0.106(6) 0.057(5) 0.047(5) 0.062(5)
C93 0.152(7) 0.104(7) 0.095(7) 0.059(6) 0.058(6) 0.061(6)
C94 0.168(8) 0.111(8) 0.104(7) 0.053(7) 0.045(7) 0.065(7)
C95 0.151(8) 0.101(7) 0.109(7) 0.056(6) 0.043(7) 0.068(7)
C96 0.164(13) 0.106(11) 0.136(12) 0.056(10) 0.050(11) 0.077(10)
C97 0.199(14) 0.107(11) 0.091(11) 0.048(9) 0.025(10) 0.064(11)
C98 0.143(7) 0.105(7) 0.109(7) 0.057(6) 0.040(6) 0.060(6)
C99 0.148(7) 0.107(6) 0.107(6) 0.062(5) 0.042(6) 0.062(6)
C100 0.143(7) 0.099(6) 0.113(6) 0.059(5) 0.041(5) 0.065(5)
C101 0.151(7) 0.106(7) 0.097(6) 0.061(6) 0.044(6) 0.060(6)
C102 0.158(7) 0.103(7) 0.096(6) 0.063(6) 0.036(6) 0.061(6)
C103 0.154(8) 0.102(7) 0.098(7) 0.061(6) 0.043(6) 0.052(7)
C104 0.166(9) 0.113(8) 0.112(8) 0.047(7) 0.038(8) 0.049(8)
C105 0.161(9) 0.108(8) 0.092(7) 0.058(6) 0.039(7) 0.063(7)
C106 0.159(13) 0.129(11) 0.098(10) 0.074(9) 0.021(10) 0.063(10)
C107 0.133(5) 0.132(5) 0.132(5) 0.066(3) 0.057(3) 0.057(3)
C108 0.148(7) 0.119(7) 0.097(6) 0.062(6) 0.058(6) 0.052(6)
C109 0.156(8) 0.109(7) 0.089(7) 0.058(6) 0.052(6) 0.047(7)
C110 0.156(8) 0.100(7) 0.090(6) 0.067(5) 0.054(6) 0.051(7)
C111 0.153(7) 0.113(7) 0.082(6) 0.064(6) 0.048(6) 0.043(7)
C112 0.143(7) 0.097(7) 0.090(6) 0.058(6) 0.059(6) 0.051(6)
C113 0.146(8) 0.107(7) 0.094(7) 0.058(6) 0.059(6) 0.052(7)
C114 0.142(8) 0.113(8) 0.109(7) 0.057(7) 0.053(7) 0.051(7)
C115 0.145(8) 0.102(7) 0.084(7) 0.056(6) 0.051(6) 0.040(7)
C116 0.178(13) 0.106(10) 0.086(10) 0.055(8) 0.045(9) 0.043(10)
C117 0.142(5) 0.141(5) 0.141(5) 0.071(3) 0.061(3) 0.061(3)
C118 0.135(8) 0.104(7) 0.096(7) 0.066(6) 0.045(6) 0.058(7)
C119 0.129(7) 0.098(6) 0.102(6) 0.054(5) 0.050(6) 0.054(6)
C120 0.133(6) 0.097(6) 0.096(6) 0.056(5) 0.048(5) 0.052(5)
C121 0.126(6) 0.092(6) 0.088(5) 0.056(5) 0.046(5) 0.046(5)
C122 0.126(6) 0.090(6) 0.091(6) 0.057(5) 0.046(5) 0.058(5)
C123 0.134(6) 0.107(6) 0.100(6) 0.066(5) 0.053(5) 0.055(5)
C124 0.227(17) 0.196(17) 0.137(13) 0.102(12) 0.090(12) 0.037(14)
C125 0.245(13) 0.172(12) 0.144(11) 0.090(9) 0.063(10) 0.047(10)
C126 0.274(15) 0.195(14) 0.167(13) 0.100(11) 0.068(11) 0.035(11)
C127 0.284(15) 0.210(14) 0.169(13) 0.106(11) 0.046(12) 0.038(12)
C128 0.273(15) 0.192(14) 0.177(13) 0.097(11) 0.060(12) 0.044(12)
C129 0.271(15) 0.205(14) 0.170(14) 0.087(11) 0.055(12) 0.037(12)
C130 0.261(14) 0.202(14) 0.155(12) 0.089(10) 0.073(11) 0.039(11)
C131 0.199(16) 0.151(14) 0.140(13) 0.071(11) 0.019(12) 0.045(13)
C132 0.251(17) 0.187(16) 0.167(13) 0.100(13) 0.039(12) 0.067(14)
C133 0.255(17) 0.197(16) 0.175(13) 0.100(13) 0.038(12) 0.065(15)
C134 0.261(18) 0.202(15) 0.183(14) 0.086(13) 0.035(13) 0.067(14)
C135 0.262(17) 0.212(16) 0.202(14) 0.086(14) 0.033(13) 0.063(15)
C136 0.265(17) 0.204(16) 0.200(14) 0.099(14) 0.029(13) 0.055(15)
C137 0.257(18) 0.195(15) 0.194(14) 0.098(13) 0.019(13) 0.065(14)
C138 0.236(16) 0.140(13) 0.135(13) 0.039(11) 0.064(12) 0.070(13)
C139 0.232(13) 0.157(12) 0.140(12) 0.052(10) 0.052(11) 0.066(11)
C140 0.243(13) 0.167(11) 0.149(12) 0.055(10) 0.037(11) 0.049(11)
C141 0.234(13) 0.165(11) 0.160(11) 0.042(10) 0.046(10) 0.048(11)
C142 0.241(13) 0.184(12) 0.158(12) 0.041(11) 0.057(12) 0.067(12)
C143 0.257(13) 0.194(12) 0.153(12) 0.047(11) 0.054(11) 0.061(12)
C144 0.220(12) 0.179(11) 0.145(10) 0.044(9) 0.055(10) 0.066(10)
C145 0.166(15) 0.166(16) 0.225(18) 0.123(13) 0.068(14) 0.100(12)
C146 0.198(17) 0.242(19) 0.28(2) 0.053(16) 0.077(17) 0.048(16)
C147 0.250(19) 0.26(2) 0.29(2) 0.053(17) 0.05(2) 0.053(18)
C148 0.28(2) 0.32(3) 0.34(3) -0.02(2) 0.10(2) 0.08(2)
C149 0.227(18) 0.27(2) 0.29(2) 0.21(2) 0.197(19) 0.161(17)
C150 0.24(2) 0.32(2) 0.36(3) 0.19(2) 0.18(2) 0.15(2)
C151 0.27(2) 0.34(3) 0.37(2) 0.18(2) 0.16(2) 0.13(2)
C152 0.31(3) 0.38(3) 0.45(3) 0.17(3) 0.13(3) 0.11(3)
C153 0.158(18) 0.23(2) 0.201(18) 0.096(16) 0.099(16) 0.097(13)
C154 0.19(2) 0.24(2) 0.27(2) 0.059(19) 0.076(19) 0.049(16)
C155 0.22(2) 0.27(2) 0.31(2) 0.04(2) 0.06(2) 0.044(18)
C156 0.25(3) 0.35(3) 0.37(3) 0.02(3) 0.05(3) 0.03(2)
O1 0.112(8) 0.072(6) 0.079(6) 0.050(5) 0.031(6) 0.018(6)
O2 0.117(8) 0.056(6) 0.068(6) 0.023(5) 0.023(6) 0.030(5)
O3 0.149(9) 0.057(6) 0.071(6) 0.034(5) 0.049(6) 0.046(6)
O4 0.181(12) 0.062(7) 0.074(7) 0.010(6) 0.034(8) 0.031(7)
O5 0.136(8) 0.093(7) 0.075(6) 0.032(5) 0.023(6) 0.043(6)
O6 0.124(9) 0.103(8) 0.074(7) 0.034(6) 0.053(7) 0.037(7)
O7 0.137(11) 0.122(10) 0.132(10) 0.069(9) 0.057(9) 0.005(8)
O8 0.169(12) 0.108(9) 0.108(10) 0.047(8) 0.058(9) -0.003(9)
O9 0.173(13) 0.118(10) 0.101(9) 0.062(8) 0.048(9) 0.052(9)
O10 0.165(11) 0.119(10) 0.098(8) 0.062(8) 0.026(8) 0.052(9)
O11 0.110(9) 0.125(10) 0.107(9) 0.051(8) 0.021(8) 0.020(8)
O12 0.119(10) 0.133(10) 0.107(8) 0.075(8) 0.047(7) 0.039(8)
O13 0.089(10) 0.31(2) 0.090(10) -0.051(12) 0.005(8) 0.049(12)
O14 0.178(11) 0.046(6) 0.096(8) 0.020(6) 0.050(8) 0.036(6)
O15 0.176(12) 0.079(8) 0.137(11) 0.066(8) 0.068(10) 0.041(8)
O16 0.141(9) 0.125(9) 0.274(12) 0.088(8) 0.088(9) 0.060(7)
O17 0.115(9) 0.096(8) 0.103(9) 0.034(7) 0.014(7) 0.039(7)
O18 0.132(10) 0.109(9) 0.117(9) 0.050(8) 0.026(8) 0.060(8)
O19 0.194(13) 0.107(9) 0.091(9) 0.042(8) 0.031(9) 0.048(9)
O20 0.170(12) 0.104(9) 0.080(8) 0.038(7) 0.039(8) 0.047(9)
O21 0.144(11) 0.114(10) 0.111(9) 0.058(8) -0.007(8) 0.038(8)
O22 0.128(10) 0.132(11) 0.115(10) 0.064(9) 0.010(8) 0.061(8)
O23 0.098(9) 0.077(8) 0.114(9) 0.040(7) 0.012(7) 0.028(7)
O24 0.148(10) 0.117(9) 0.073(7) 0.060(7) 0.032(7) 0.034(8)
O25 0.177(11) 0.117(9) 0.054(6) 0.044(7) 0.024(7) 0.047(8)
O26 0.147(10) 0.129(9) 0.117(9) 0.087(8) 0.071(8) 0.096(8)
O27 0.211(14) 0.114(10) 0.104(9) 0.045(8) 0.092(9) 0.100(10)
O28 0.260(16) 0.110(9) 0.103(9) 0.050(8) 0.088(10) 0.097(10)
O29 0.198(14) 0.090(9) 0.102(9) 0.045(7) 0.044(9) 0.037(9)
O30 0.209(14) 0.091(9) 0.121(10) 0.058(8) 0.045(9) 0.035(9)
O31 0.178(12) 0.115(9) 0.120(9) 0.065(8) 0.086(9) 0.059(9)
O32 0.167(12) 0.116(10) 0.135(10) 0.070(8) 0.095(9) 0.083(9)
O33 0.234(17) 0.53(3) 0.32(2) 0.38(3) 0.214(18) 0.30(2)

loop_
_atom_type_symbol
_atom_type_description
_atom_type_scat_dispersion_real
_atom_type_scat_dispersion_imag
_atom_type_scat_source
C C 0.0033 0.0016 'International Tables Vol C Tables 4.2.6.8 and 6.1.1.4'
H H 0.0000 0.0000 'International Tables Vol C Tables 4.2.6.8 and 6.1.1.4'
O O 0.0106 0.0060 'International Tables Vol C Tables 4.2.6.8 and 6.1.1.4'
Sn Sn -0.6537 1.4246 'International Tables Vol C Tables 4.2.6.8 and 6.1.1.4'

loop_
_geom_angle_atom_site_label_1
_geom_angle_atom_site_label_2
_geom_angle_atom_site_label_3
_geom_angle
_geom_angle_site_symmetry_1
_geom_angle_site_symmetry_3
C145 Sn1 O3 99.4(6) . 2_775
C145 Sn1 O2 100.6(7) . .
O3 Sn1 O2 105.6(3) 2_775 .
C145 Sn1 O1 177.5(6) . .
O3 Sn1 O1 78.9(4) 2_775 .
O2 Sn1 O1 78.1(4) . .
C145 Sn1 O14 96.0(6) . .
O3 Sn1 O14 157.7(4) 2_775 .
O2 Sn1 O14 87.1(4) . .
O1 Sn1 O14 86.2(4) . .
C145 Sn1 O4 93.8(7) . .
O3 Sn1 O4 86.3(4) 2_775 .
O2 Sn1 O4 159.3(4) . .
O1 Sn1 O4 87.9(4) . .
O14 Sn1 O4 76.7(4) . .
C145 Sn1 Sn3 138.6(6) . 2_775
O3 Sn1 Sn3 40.2(3) 2_775 2_775
O2 Sn1 Sn3 100.2(3) . 2_775
O1 Sn1 Sn3 40.2(2) . 2_775
O14 Sn1 Sn3 120.4(4) . 2_775
O4 Sn1 Sn3 77.7(4) . 2_775
C145 Sn1 Sn2 139.3(7) . .
O3 Sn1 Sn2 100.3(3) 2_775 .
O2 Sn1 Sn2 39.6(3) . .
O1 Sn1 Sn2 39.9(2) . .
O14 Sn1 Sn2 77.7(3) . .
O4 Sn1 Sn2 122.6(3) . .
Sn3 Sn1 Sn2 72.78(4) 2_775 .
O3 Sn2 O1 105.8(3) . .
O3 Sn2 O2 78.7(4) . .
O1 Sn2 O2 78.5(4) . .
O3 Sn2 C149 101.9(8) . .
O1 Sn2 C149 98.0(7) . .
O2 Sn2 C149 176.5(7) . .
O3 Sn2 O15 160.6(5) . .
O1 Sn2 O15 85.9(4) . .
O2 Sn2 O15 88.9(5) . .
C149 Sn2 O15 91.4(8) . .
O3 Sn2 O24 87.7(4) . .
O1 Sn2 O24 157.6(4) . .
O2 Sn2 O24 87.0(4) . .
C149 Sn2 O24 96.5(7) . .
O15 Sn2 O24 76.7(5) . .
O3 Sn2 Sn3 40.1(3) . .
O1 Sn2 Sn3 100.5(2) . .
O2 Sn2 Sn3 40.1(2) . .
C149 Sn2 Sn3 141.1(7) . .
O15 Sn2 Sn3 123.7(4) . .
O24 Sn2 Sn3 78.2(3) . .
O3 Sn2 Sn1 100.3(2) . .
O1 Sn2 Sn1 39.9(3) . .
O2 Sn2 Sn1 40.0(2) . .
C149 Sn2 Sn1 136.8(7) . .
O15 Sn2 Sn1 78.7(4) . .
O24 Sn2 Sn1 121.1(4) . .
Sn3 Sn2 Sn1 72.76(4) . .
O2 Sn3 O1 106.3(3) . 2_775
O2 Sn3 O3 77.8(4) . .
O1 Sn3 O3 78.7(3) 2_775 .
O2 Sn3 O5 158.2(4) . 2_775
O1 Sn3 O5 86.8(4) 2_775 2_775
O3 Sn3 O5 88.1(4) . 2_775
O2 Sn3 O25 85.2(4) . .
O1 Sn3 O25 159.5(4) 2_775 .
O3 Sn3 O25 87.6(4) . .
O5 Sn3 O25 77.6(4) 2_775 .
O2 Sn3 C153 101.5(6) . .
O1 Sn3 C153 101.4(7) 2_775 .
O3 Sn3 C153 179.2(7) . .
O5 Sn3 C153 92.7(7) 2_775 .
O25 Sn3 C153 92.6(8) . .
O2 Sn3 Sn1 100.4(3) . 2_775
O1 Sn3 Sn1 40.1(3) 2_775 2_775
O3 Sn3 Sn1 40.1(2) . 2_775
O5 Sn3 Sn1 78.2(4) 2_775 2_775
O25 Sn3 Sn1 122.2(4) . 2_775
C153 Sn3 Sn1 140.1(6) . 2_775
O2 Sn3 Sn2 39.6(3) . .
O1 Sn3 Sn2 100.7(2) 2_775 .
O3 Sn3 Sn2 39.6(2) . .
O5 Sn3 Sn2 121.8(3) 2_775 .
O25 Sn3 Sn2 77.2(3) . .
C153 Sn3 Sn2 139.7(6) . .
Sn1 Sn3 Sn2 72.85(4) 2_775 .
O5 C1 O4 131.7(19) . .
O5 C1 C2 120(2) . .
O4 C1 C2 108(2) . .
O13 C2 O6 140(2) . .
O13 C2 C1 110(2) . .
O6 C2 C1 108.4(17) . .
C40 C3 C4 112.6(14) . .
C40 C3 C8 106.9(15) . .
C4 C3 C8 112.1(14) . .
C11 C6 C7 120.5(16) . .
C11 C6 C5 121.4(16) . .
C7 C6 C5 118.1(15) . .
O6 C7 C8 120.9(14) . .
O6 C7 C6 118.6(14) . .
C8 C7 C6 120.4(15) . .
C9 C8 C7 116.8(15) . .
C9 C8 C3 124.3(14) . .
C7 C8 C3 118.9(14) . .
C10 C9 C8 122.9(15) . .
C9 C10 C11 118.7(15) . .
C9 C10 C13 120.8(15) . .
C11 C10 C13 120.2(16) . .
O7 C11 C6 118.9(16) . .
O7 C11 C10 120.9(15) . .
C6 C11 C10 120.0(16) . .
O7 C12 O8 115.6(18) . .
C10 C13 C14 112.4(15) . .
C10 C13 C18 105.6(15) . .
C14 C13 C18 111.8(15) . .
C17 C16 C21 126(2) . .
C17 C16 C15 118.1(18) . .
C21 C16 C15 116(2) . .
O8 C17 C16 124(2) . .
O8 C17 C18 118(2) . .
C16 C17 C18 118(2) . .
C19 C18 C17 115(2) . .
C19 C18 C13 126.2(18) . .
C17 C18 C13 119.0(18) . .
C20 C19 C18 128.6(19) . .
C19 C20 C21 115.0(18) . .
C19 C20 C23 125.7(18) . .
C21 C20 C23 119.3(19) . .
O9 C21 C20 120.3(18) . .
O9 C21 C16 121.5(19) . .
C20 C21 C16 118(2) . .
O9 C22 O10 113.4(17) . .
C20 C23 C28 106.5(14) . .
C20 C23 C24 111.4(16) . .
C28 C23 C24 113.3(14) . .
C27 C26 C25 128(2) . .
C27 C26 C31 111(2) . .
C25 C26 C31 121.4(19) . .
C28 C27 C26 127(2) . .
C28 C27 O10 117.2(18) . .
C26 C27 O10 115(2) . .
C27 C28 C29 116.1(18) . .
C27 C28 C23 121.3(18) . .
C29 C28 C23 123(2) . .
C30 C29 C28 122.0(19) . .
C31 C30 C29 118.8(19) . .
C31 C30 C33 115.8(17) . .
C29 C30 C33 125.4(19) . .
C30 C31 C26 125(2) . .
C30 C31 O11 125.5(18) . .
C26 C31 O11 110(2) . .
O12 C32 O11 110.1(14) . .
C34 C33 C30 110.4(14) . .
C34 C33 C38 112.0(15) . .
C30 C33 C38 104.8(12) . .
C41 C36 C37 114.8(18) . .
C41 C36 C35 123.8(17) . .
C37 C36 C35 121.4(19) . .
C38 C37 O12 122.4(17) . .
C38 C37 C36 121(2) . .
O12 C37 C36 116.3(18) . .
C37 C38 C39 121.9(17) . .
C37 C38 C33 115.6(18) . .
C39 C38 C33 122.5(16) . .
C38 C39 C40 120.7(17) . .
C39 C40 C41 114.8(18) . .
C39 C40 C3 122.9(16) . .
C41 C40 C3 122.3(16) . .
O13 C41 C36 113.0(17) . .
O13 C41 C40 120.5(17) . .
C36 C41 C40 126.3(17) . .
O15 C42 O14 132.1(17) . .
O15 C42 C43 115(2) . .
O14 C42 C43 112(2) . .
O16 C43 O23 138(2) . .
O16 C43 C42 111(2) . .
O23 C43 C42 106(2) . .
C49 C44 C45 114.6(15) . .
C49 C44 C81 109.6(13) . .
C45 C44 C81 111.6(13) . .
C48 C47 C52 119.0(19) . .
C48 C47 C46 121.4(18) . .
C52 C47 C46 119.5(19) . .
C47 C48 C49 123.4(18) . .
C47 C48 O16 112.9(18) . .
C49 C48 O16 123.4(19) . .
C48 C49 C50 117.1(15) . .
C48 C49 C44 121.5(16) . .
C50 C49 C44 121.2(16) . .
C51 C50 C49 121.2(14) . .
C50 C51 C52 119.3(16) . .
C50 C51 C54 122.9(17) . .
C52 C51 C54 117.5(16) . .
C47 C52 O17 119.1(18) . .
C47 C52 C51 120(2) . .
O17 C52 C51 121.0(18) . .
O17 C53 O18 108.6(13) . .
C51 C54 C59 108.3(13) . .
C51 C54 C55 113.1(15) . .
C59 C54 C55 110.3(13) . .
C62 C57 C58 116(2) . .
C62 C57 C56 124.6(18) . .
C58 C57 C56 119.3(18) . .
C59 C58 C57 124(2) . .
C59 C58 O18 120.1(18) . .
C57 C58 O18 116.2(19) . .
C58 C59 C60 119.9(18) . .
C58 C59 C54 120.0(17) . .
C60 C59 C54 119.7(17) . .
C59 C60 C61 118.2(17) . .
C62 C61 C60 117.2(17) . .
C62 C61 C64 120.8(17) . .
C60 C61 C64 121.9(17) . .
C61 C62 C57 124.9(19) . .
C61 C62 O19 117.5(17) . .
C57 C62 O19 117.4(18) . .
O19 C63 O20 110.1(16) . .
C69 C64 C61 108.2(14) . .
C69 C64 C65 107.9(16) . .
C61 C64 C65 114.5(15) . .
C68 C67 C72 123(2) . .
C68 C67 C66 117(2) . .
C72 C67 C66 120(2) . .
O20 C68 C67 120.3(19) . .
O20 C68 C69 124(2) . .
C67 C68 C69 116(2) . .
C70 C69 C68 118(2) . .
C70 C69 C64 128.3(18) . .
C68 C69 C64 113(2) . .
C69 C70 C71 127(2) . .
C70 C71 C72 116(2) . .
C70 C71 C74 126(2) . .
C72 C71 C74 117(2) . .
O21 C72 C71 122(2) . .
O21 C72 C67 118.5(19) . .
C71 C72 C67 120(2) . .
O22 C73 O21 113.1(16) . .
C71 C74 C79 110.0(15) . .
C71 C74 C75 112.3(16) . .
C79 C74 C75 108.9(14) . .
C78 C77 C82 118.8(16) . .
C78 C77 C76 122.4(16) . .
C82 C77 C76 118.8(15) . .
C79 C78 C77 121.1(18) . .
C79 C78 O22 121.5(17) . .
C77 C78 O22 117.1(16) . .
C80 C79 C78 119.6(16) . .
C80 C79 C74 120.0(15) . .
C78 C79 C74 119.4(17) . .
C79 C80 C81 120.0(15) . .
C82 C81 C80 117.2(16) . .
C82 C81 C44 121.5(15) . .
C80 C81 C44 121.0(14) . .
C81 C82 O23 118.4(15) . .
C81 C82 C77 122.6(16) . .
O23 C82 C77 118.7(15) . .
O25 C83 O24 129.1(16) . .
O25 C83 C84 107.7(19) . .
O24 C83 C84 123.2(19) . .
O33 C84 O26 138(2) . .
O33 C84 C83 107(2) . .
O26 C84 C83 110.4(18) . .
C122 C85 C90 107.4(14) . .
C122 C85 C86 114.6(14) . .
C90 C85 C86 111.8(15) . .
C93 C88 C89 121.8(17) . .
C93 C88 C87 120.7(17) . .
C89 C88 C87 117.5(16) . .
O26 C89 C88 118.6(15) . .
O26 C89 C90 119.0(16) . .
C88 C89 C90 122.3(16) . .
C91 C90 C89 115.2(16) . .
C91 C90 C85 123.8(15) . .
C89 C90 C85 121.0(16) . .
C90 C91 C92 123.3(16) . .
C91 C92 C93 119.3(17) . .
C91 C92 C95 120.1(16) . .
C93 C92 C95 120.6(17) . .
O27 C93 C88 121.9(16) . .
O27 C93 C92 120.3(17) . .
C88 C93 C92 117.8(18) . .
O28 C94 O27 110.5(16) . .
C96 C95 C92 114.7(14) . .
C96 C95 C100 114.4(13) . .
C92 C95 C100 102.3(13) . .
C103 C98 C99 119.2(14) . .
C103 C98 C97 119.9(17) . .
C99 C98 C97 120.9(16) . .
C98 C99 O28 118.8(14) . .
C98 C99 C100 121.8(12) . .
O28 C99 C100 119.3(13) . .
C99 C100 C101 119.7(11) . .
C99 C100 C95 120.6(13) . .
C101 C100 C95 119.7(14) . .
C102 C101 C100 120.1(12) . .
C101 C102 C103 119.6(12) . .
C101 C102 C105 124.7(16) . .
C103 C102 C105 115.7(15) . .
O29 C103 C98 118.9(17) . .
O29 C103 C102 121.3(15) . .
C98 C103 C102 119.6(17) . .
O30 C104 O29 110.0(15) . .
C110 C105 C102 105.9(13) . .
C110 C105 C106 114.3(16) . .
C102 C105 C106 110.3(16) . .
C109 C108 C113 112(2) . .
C109 C108 C107 124(2) . .
C113 C108 C107 123(2) . .
C108 C109 C110 129(2) . .
C108 C109 O30 117(2) . .
C110 C109 O30 113.9(19) . .
C109 C110 C111 111.9(19) . .
C109 C110 C105 124.1(18) . .
C111 C110 C105 123.9(19) . .
C112 C111 C110 121.8(19) . .
C111 C112 C113 117.8(19) . .
C111 C112 C115 120.3(19) . .
C113 C112 C115 122(2) . .
C112 C113 C108 127(2) . .
C112 C113 O31 118.0(19) . .
C108 C113 O31 115(2) . .
O31 C114 O32 109.1(14) . .
C112 C115 C116 112.3(15) . .
C112 C115 C120 106.3(12) . .
C116 C115 C120 110.7(14) . .
C123 C118 C119 117.0(18) . .
C123 C118 C117 122.4(16) . .
C119 C118 C117 120.6(18) . .
C120 C119 C118 120.3(19) . .
C120 C119 O32 122.3(17) . .
C118 C119 O32 117.4(18) . .
C119 C120 C121 119.4(17) . .
C119 C120 C115 116.2(18) . .
C121 C120 C115 124.3(17) . .
C120 C121 C122 121.8(17) . .
C123 C122 C121 117.2(17) . .
C123 C122 C85 121.0(15) . .
C121 C122 C85 121.5(16) . .
C118 C123 C122 123.9(17) . .
C118 C123 O33 112.3(17) . .
C122 C123 O33 123.7(18) . .
C126 C125 C130 110.54(14) . .
C126 C125 C124 115.0(17) . .
C130 C125 C124 116.8(19) . .
C125 C126 C127 117.5(9) . .
C128 C127 C126 110.54(14) . .
C129 C128 C127 110.58(14) . .
C128 C129 C130 129.7(14) . .
C125 C130 C129 106.6(11) . .
C133 C132 C137 111(3) . .
C133 C132 C131 123(4) . .
C137 C132 C131 126(4) . .
C134 C133 C132 120(3) . .
C133 C134 C135 130.8(19) . .
C134 C135 C136 110.47(14) . .
C135 C136 C137 118.3(18) . .
C132 C137 C136 127(3) . .
C140 C139 C144 120.0 . .
C140 C139 C138 117(2) . .
C144 C139 C138 123(2) . .
C141 C140 C139 120.0 . .
C140 C141 C142 120.0 . .
C143 C142 C141 120.0 . .
C142 C143 C144 120.0 . .
C143 C144 C139 120.0 . .
C146 C145 Sn1 110.6(15) . .
C147 C146 C145 95.80(10) . .
C148 C147 C146 100(2) . .
C150 C149 Sn2 112.6(17) . .
C149 C150 C151 108(2) . .
C152 C151 C150 108(3) . .
C154 C153 Sn3 112.4(13) . .
C153 C154 C155 95.80(10) . .
C156 C155 C154 101(2) . .
Sn2 O1 Sn1 100.1(4) . .
Sn2 O1 Sn3 130.6(5) . 2_775
Sn1 O1 Sn3 99.8(3) . 2_775
Sn3 O2 Sn1 130.2(4) . .
Sn3 O2 Sn2 100.3(4) . .
Sn1 O2 Sn2 100.5(4) . .
Sn2 O3 Sn1 131.7(4) . 2_775
Sn2 O3 Sn3 100.3(4) . .
Sn1 O3 Sn3 99.6(4) 2_775 .
C1 O4 Sn1 124.8(12) . .
C1 O5 Sn3 126.4(13) . 2_775
C2 O6 C7 116.1(14) . .
C11 O7 C12 115.6(15) . .
C17 O8 C12 116.7(13) . .
C22 O9 C21 119.0(15) . .
C22 O10 C27 117.5(14) . .
C32 O11 C31 115.9(12) . .
C37 O12 C32 119.6(13) . .
C2 O13 C41 143(2) . .
C42 O14 Sn1 123.8(11) . .
C42 O15 Sn2 127.6(12) . .
C43 O16 C48 137(2) . .
C52 O17 C53 116.8(13) . .
C58 O18 C53 116.5(14) . .
C63 O19 C62 116.5(15) . .
C68 O20 C63 118.5(15) . .
C72 O21 C73 116.3(13) . .
C78 O22 C73 114.7(16) . .
C43 O23 C82 116.6(15) . .
C83 O24 Sn2 128.1(11) . .
C83 O25 Sn3 126.3(11) . .
C84 O26 C89 117.6(15) . .
C93 O27 C94 118.3(15) . .
C94 O28 C99 115.7(14) . .
C103 O29 C104 117.2(15) . .
C104 O30 C109 114.9(13) . .
C114 O31 C113 116.4(14) . .
C114 O32 C119 117.3(14) . .
C84 O33 C123 140.2(19) . .

loop_
_geom_bond_atom_site_label_1
_geom_bond_atom_site_label_2
_geom_bond_distance
_geom_bond_site_symmetry_2
Sn1 C145 2.109(18) .
Sn1 O3 2.084(8) 2_775
Sn1 O2 2.086(8) .
Sn1 O1 2.083(10) .
Sn1 O14 2.164(10) .
Sn1 O4 2.183(10) .
Sn1 Sn3 3.1881(19) 2_775
Sn1 Sn2 3.1939(18) .
Sn2 O3 2.067(8) .
Sn2 O1 2.082(8) .
Sn2 O2 2.068(10) .
Sn2 C149 2.10(2) .
Sn2 O15 2.110(12) .
Sn2 O24 2.141(11) .
Sn2 Sn3 3.1910(17) .
Sn3 O2 2.089(8) .
Sn3 O1 2.086(8) 2_775
Sn3 O3 2.089(10) .
Sn3 O5 2.170(11) 2_775
Sn3 O25 2.191(10) .
Sn3 C153 2.115(17) .
Sn3 Sn1 3.1881(19) 2_775
C1 O5 1.20(2) .
C1 O4 1.30(2) .
C1 C2 1.57(2) .
C2 O13 1.09(2) .
C2 O6 1.31(2) .
C3 C40 1.45(2) .
C3 C4 1.51(2) .
C3 C8 1.502(18) .
C5 C6 1.54(2) .
C6 C11 1.409(19) .
C6 C7 1.409(19) .
C7 O6 1.350(16) .
C7 C8 1.406(19) .
C8 C9 1.411(18) .
C9 C10 1.410(18) .
C10 C11 1.37(2) .
C10 C13 1.538(19) .
C11 O7 1.359(17) .
C12 O7 1.37(2) .
C12 O8 1.415(19) .
C13 C14 1.53(2) .
C13 C18 1.55(2) .
C15 C16 1.59(2) .
C16 C17 1.31(2) .
C16 C21 1.43(2) .
C17 O8 1.331(19) .
C17 C18 1.47(2) .
C18 C19 1.40(2) .
C19 C20 1.35(2) .
C20 C21 1.43(2) .
C20 C23 1.47(2) .
C21 O9 1.38(2) .
C22 O9 1.357(19) .
C22 O10 1.408(18) .
C23 C28 1.55(2) .
C23 C24 1.59(2) .
C25 C26 1.46(2) .
C26 C27 1.36(2) .
C26 C31 1.47(2) .
C27 C28 1.38(2) .
C27 O10 1.419(19) .
C28 C29 1.42(2) .
C29 C30 1.325(19) .
C30 C31 1.35(2) .
C30 C33 1.57(2) .
C31 O11 1.44(2) .
C32 O12 1.431(19) .
C32 O11 1.461(17) .
C33 C34 1.53(2) .
C33 C38 1.60(2) .
C35 C36 1.53(2) .
C36 C41 1.39(2) .
C36 C37 1.39(2) .
C37 C38 1.37(2) .
C37 O12 1.393(19) .
C38 C39 1.36(2) .
C39 C40 1.402(18) .
C40 C41 1.40(2) .
C41 O13 1.434(19) .
C42 O15 1.20(2) .
C42 O14 1.33(2) .
C42 C43 1.63(2) .
C43 O16 1.15(2) .
C43 O23 1.31(2) .
C44 C49 1.50(2) .
C44 C45 1.574(18) .
C44 C81 1.544(19) .
C46 C47 1.56(2) .
C47 C48 1.35(2) .
C47 C52 1.38(2) .
C48 C49 1.342(19) .
C48 O16 1.42(2) .
C49 C50 1.379(18) .
C50 C51 1.376(19) .
C51 C52 1.36(2) .
C51 C54 1.51(2) .
C52 O17 1.380(19) .
C53 O17 1.421(17) .
C53 O18 1.454(17) .
C54 C59 1.59(2) .
C54 C55 1.595(19) .
C56 C57 1.53(2) .
C57 C62 1.36(2) .
C57 C58 1.39(2) .
C58 C59 1.33(2) .
C58 O18 1.397(18) .
C59 C60 1.39(2) .
C60 C61 1.447(19) .
C61 C62 1.35(2) .
C61 C64 1.49(2) .
C62 O19 1.402(18) .
C63 O19 1.39(2) .
C63 O20 1.42(2) .
C64 C69 1.53(2) .
C64 C65 1.597(19) .
C66 C67 1.63(2) .
C67 C68 1.42(2) .
C67 C72 1.38(2) .
C68 O20 1.35(2) .
C68 C69 1.42(2) .
C69 C70 1.36(2) .
C70 C71 1.34(2) .
C71 C72 1.40(2) .
C71 C74 1.48(2) .
C72 O21 1.37(2) .
C73 O22 1.37(2) .
C73 O21 1.470(19) .
C74 C79 1.56(2) .
C74 C75 1.55(2) .
C76 C77 1.519(19) .
C77 C78 1.38(2) .
C77 C82 1.38(2) .
C78 C79 1.334(19) .
C78 O22 1.377(18) .
C79 C80 1.40(2) .
C80 C81 1.409(18) .
C81 C82 1.360(18) .
C82 O23 1.391(17) .
C83 O25 1.278(19) .
C83 O24 1.23(2) .
C83 C84 1.56(2) .
C84 O33 1.15(2) .
C84 O26 1.28(2) .
C85 C122 1.50(2) .
C85 C90 1.52(2) .
C85 C86 1.56(2) .
C87 C88 1.58(2) .
C88 C93 1.38(2) .
C88 C89 1.37(2) .
C89 O26 1.375(16) .
C89 C90 1.392(19) .
C90 C91 1.39(2) .
C91 C92 1.40(2) .
C92 C93 1.39(2) .
C92 C95 1.56(2) .
C93 O27 1.365(18) .
C94 O28 1.402(18) .
C94 O27 1.401(18) .
C95 C96 1.54(2) .
C95 C100 1.5498(12) .
C97 C98 1.5502(13) .
C98 C103 1.40(2) .
C98 C99 1.368(19) .
C99 O28 1.4000(12) .
C99 C100 1.4002(13) .
C100 C101 1.4000(12) .
C101 C102 1.370(17) .
C102 C103 1.45(2) .
C102 C105 1.541(19) .
C103 O29 1.365(18) .
C104 O30 1.43(2) .
C104 O29 1.4497(12) .
C105 C110 1.49(2) .
C105 C106 1.56(2) .
C107 C108 1.52(2) .
C108 C109 1.34(2) .
C108 C113 1.39(2) .
C109 C110 1.43(2) .
C109 O30 1.443(19) .
C110 C111 1.44(2) .
C111 C112 1.40(2) .
C112 C113 1.34(2) .
C112 C115 1.54(2) .
C113 O31 1.39(2) .
C114 O31 1.426(17) .
C114 O32 1.436(17) .
C115 C116 1.54(2) .
C115 C120 1.547(19) .
C117 C118 1.51(2) .
C118 C123 1.38(2) .
C118 C119 1.43(2) .
C119 C120 1.37(2) .
C119 O32 1.395(19) .
C120 C121 1.38(2) .
C121 C122 1.402(18) .
C122 C123 1.35(2) .
C123 O33 1.424(19) .
C124 C125 1.47(2) .
C125 C126 1.3995(13) .
C125 C130 1.3996(12) .
C126 C127 1.3997(12) .
C127 C128 1.3993(12) .
C128 C129 1.3993(13) .
C129 C130 1.3997(13) .
C131 C132 1.36(3) .
C132 C133 1.35(4) .
C132 C137 1.44(4) .
C133 C134 1.43(3) .
C134 C135 1.3999(13) .
C135 C136 1.4000(13) .
C136 C137 1.50(3) .
C138 C139 1.38(2) .
C139 C140 1.3900 .
C139 C144 1.3900 .
C140 C141 1.3900 .
C141 C142 1.3900 .
C142 C143 1.3900 .
C143 C144 1.3900 .
C145 C146 1.5498(12) .
C146 C147 1.5501(13) .
C147 C148 1.5499(13) .
C149 C150 1.5498(12) .
C150 C151 1.5501(13) .
C151 C152 1.5499(12) .
C153 C154 1.5499(13) .
C154 C155 1.5502(13) .
C155 C156 1.5499(13) .
O1 Sn3 2.086(8) 2_775
O3 Sn1 2.084(8) 2_775
O5 Sn3 2.170(11) 2_775
